data_1574319
loop_
_publ_author_name
'Agati, Milo'
'Romi, Sebastiano'
'Fanetti, Samuele'
'Radacki, Krzysztof'
'Hanfland, Michael'
'Braunschweig, Holger'
'Marder, Todd B.'
'Clark, Stewart J.'
'Friedrich, Alexandra'
'Bini, Roberto'

_publ_section_title
;
 Insights into topochemical versus stress-induced high-pressure reactivity
 of azobenzene by single crystal X-ray diffraction
;
_journal_issue 21
_journal_name_full 'Chemical Science'
_journal_page_first 9240
_journal_page_last 9254
_journal_paper_doi 10.1039/D5SC00432B
_journal_volume 16
_journal_year 2025
_chemical_formula_moiety 'C12 H10 N2'
_chemical_formula_sum 'C12 H10 N2'
_chemical_formula_weight 182.22
_chemical_name_systematic trans-azobenzene
_space_group_crystal_system monoclinic
_space_group_IT_number 14
_space_group_name_Hall '-P 2ybc'
_space_group_name_H-M_alt 'P 1 21/c 1'
_atom_sites_solution_hydrogens geom
_atom_sites_solution_primary dual
_atom_sites_solution_secondary difmap
_audit_creation_date 2023-03-17
_audit_creation_method 'CIF-fill 1.3s (K.Radacki, 2005-23)'
_audit_update_record
;
2024-02-29 deposited with the CCDC.	2025-04-04 downloaded from the CCDC.
;
_cell_angle_alpha 90
_cell_angle_beta 116.73(8)
_cell_angle_gamma 90
_cell_formula_units_Z 4
_cell_length_a 11.550(11)
_cell_length_b 5.4830(3)
_cell_length_c 10.377(4)
_cell_measurement_pressure 24720000
_cell_measurement_reflns_used 443
_cell_measurement_temperature 298(2)
_cell_measurement_theta_max 20.5890
_cell_measurement_theta_min 2.4870
_cell_volume 586.9(7)
_computing_cell_refinement 'CrysAlisPro 1.171.42.58a (Rigaku OD, 2022)'
_computing_data_collection 'ESRF ID15B beamline software'
_computing_data_reduction 'CrysAlisPro 1.171.42.58a (Rigaku OD, 2022)'
_computing_molecular_graphics 'ShelXLe (Huebschle et all, 2011)'
_computing_publication_material 'SHELXL-2018/3 (Sheldrick, 2018)'
_computing_structure_refinement 'SHELXL-2018/3 (Sheldrick, 2018)'
_computing_structure_solution 'SHELXT 2014/5 (Sheldrick, 2014)'
_diffrn_ambient_environment He
_diffrn_ambient_pressure 24720000
_diffrn_ambient_temperature 298(2)
_diffrn_detector HPA
_diffrn_detector_area_resol_mean 13.3333
_diffrn_detector_type 'EIGER2 X 9M CdTe'
_diffrn_measured_fraction_theta_full 0.336
_diffrn_measured_fraction_theta_max 0.215
_diffrn_measurement_details
;
 List of Runs (angles in degrees, time in seconds):
 --------------------------------------------------------------------------
  1  \w    -33.00  32.00   0.50    2.00    --    0.00   0.00   0.00  130
;
_diffrn_measurement_device 'single-axis goniometer'
_diffrn_measurement_device_type 'in-house developed goniometer'
_diffrn_measurement_method '\w scan'
_diffrn_orient_matrix_type
;
 CrysAlisPro convention (1999,Acta A55,543-557)
;
_diffrn_orient_matrix_UB_11 -0.0396596947
_diffrn_orient_matrix_UB_12 0.0055525817
_diffrn_orient_matrix_UB_13 -0.0217572069
_diffrn_orient_matrix_UB_21 0.0027500567
_diffrn_orient_matrix_UB_22 0.0232507507
_diffrn_orient_matrix_UB_23 -0.0360376983
_diffrn_orient_matrix_UB_31 -0.0020719304
_diffrn_orient_matrix_UB_32 -0.0707981536
_diffrn_orient_matrix_UB_33 -0.0134778753
_diffrn_radiation_monochromator 'Si(111) Bragg monochromator'
_diffrn_radiation_probe x-ray
_diffrn_radiation_type synchrotron
_diffrn_radiation_wavelength 0.410
_diffrn_reflns_av_R_equivalents 0.0111
_diffrn_reflns_av_unetI/netI 0.0128
_diffrn_reflns_Laue_measured_fraction_full 0.336
_diffrn_reflns_Laue_measured_fraction_max 0.215
_diffrn_reflns_limit_h_max 14
_diffrn_reflns_limit_h_min -13
_diffrn_reflns_limit_k_max 8
_diffrn_reflns_limit_k_min -8
_diffrn_reflns_limit_l_max 16
_diffrn_reflns_limit_l_min -16
_diffrn_reflns_number 2286
_diffrn_reflns_point_group_measured_fraction_full 0.336
_diffrn_reflns_point_group_measured_fraction_max 0.215
_diffrn_reflns_theta_full 14.241
_diffrn_reflns_theta_max 21.719
_diffrn_reflns_theta_min 2.264
_diffrn_source synchrotron
_diffrn_source_type 'ESRF EBS (Extremely Brilliant Source)'
_exptl_absorpt_coefficient_mu 0.056
_exptl_absorpt_correction_T_max 1.00000
_exptl_absorpt_correction_T_min 0.15378
_exptl_absorpt_correction_type multi-scan
_exptl_absorpt_process_details
;
 CrysAlisPro 1.171.42.58a (Rigaku Oxford Diffraction, 2022) Empirical 
 absorption correction using spherical harmonics, implemented in SCALE3 
 ABSPACK scaling algorithm.
;
_exptl_crystal_colour orange
_exptl_crystal_density_diffrn 2.062
_exptl_crystal_description plate
_exptl_crystal_F_000 384
_exptl_crystal_preparation
;
 For data collection the crystal was mounted in a diamond-anvil cell.
;
_refine_diff_density_max 0.667
_refine_diff_density_min -0.536
_refine_diff_density_rms 0.125
_refine_ls_extinction_method none
_refine_ls_goodness_of_fit_ref 1.251
_refine_ls_hydrogen_treatment constr
_refine_ls_matrix_type full
_refine_ls_number_parameters 128
_refine_ls_number_reflns 2286
_refine_ls_number_restraints 84
_refine_ls_restrained_S_all 1.238
_refine_ls_R_factor_all 0.0935
_refine_ls_R_factor_gt 0.0866
_refine_ls_shift/su_max 0.000
_refine_ls_shift/su_mean 0.000
_refine_ls_structure_factor_coef Fsqd
_refine_ls_weighting_details
;
 w=1/[\s^2^(Fo^2^)+(0.2000P)^2^] where P=(Fo^2^+2Fc^2^)/3
;
_refine_ls_weighting_scheme calc
_refine_ls_wR_factor_gt 0.2686
_refine_ls_wR_factor_ref 0.2812
_reflns_Friedel_coverage 0.000
_reflns_number_gt 1894
_reflns_number_total 2286
_reflns_threshold_expression 'I > 2\s(I)'
_cod_data_source_file d5sc00432b4.cif
_cod_data_source_block AZO_24p7GPa
_cod_depositor_comments 'Adding full bibliography for 1574311--1574352.cif.'
_cod_original_sg_symbol_H-M 'P 21/c'
_cod_database_code 1574319
_shelx_shelxl_version_number 2018/3
_shelx_space_group_comment
;
 The symmetry employed for this shelxl refinement is uniquely defined by the 
 following loop, which should always be used as a source of symmetry 
 information in preference to the above space-group names. They are only 
 intended as comments.
;

loop_
_space_group_symop_operation_xyz
'x, y, z'
'-x, y+1/2, -z+1/2'
'-x, -y, -z'
'x, -y-1/2, z-1/2'

loop_
_atom_site_label
_atom_site_type_symbol
_atom_site_fract_x
_atom_site_fract_y
_atom_site_fract_z
_atom_site_U_iso_or_equiv
_atom_site_adp_type
_atom_site_occupancy
_atom_site_site_symmetry_order
_atom_site_calc_flag
_atom_site_refinement_flags_posn
_atom_site_refinement_flags_adp
_atom_site_refinement_flags_occupancy
_atom_site_disorder_assembly
_atom_site_disorder_group
N1 N 0.4906(6) 0.1109(4) 0.5086(4) 0.0168(19) Uani 1 1 d . U . . .
C1 C 0.4200(8) 0.1424(5) 0.5857(5) 0.018(2) Uani 1 1 d . U . . .
C2 C 0.3790(8) 0.3752(5) 0.5929(5) 0.016(2) Uani 1 1 d . U . . .
H2 H 0.387063 0.500627 0.537139 0.019 Uiso 1 1 calc R U . . .
C3 C 0.3256(8) 0.4152(5) 0.6860(5) 0.018(2) Uani 1 1 d . U . . .
H3 H 0.295417 0.569658 0.692554 0.022 Uiso 1 1 calc R U . . .
C4 C 0.3169(8) 0.2296(5) 0.7686(5) 0.018(2) Uani 1 1 d . U . . .
H4 H 0.280733 0.260568 0.830949 0.022 Uiso 1 1 calc R U . . .
C5 C 0.3598(8) -0.0016(5) 0.7626(5) 0.017(2) Uani 1 1 d . U . . .
H5 H 0.356423 -0.124235 0.822729 0.021 Uiso 1 1 calc R U . . .
C6 C 0.4075(8) -0.0467(5) 0.6667(5) 0.018(2) Uani 1 1 d . U . . .
H6 H 0.431555 -0.204203 0.655580 0.021 Uiso 1 1 calc R U . . .
N2 N 0.9920(7) 0.1118(4) 0.9821(4) 0.0188(19) Uani 1 1 d . U . . .
C7 C 0.9213(8) 0.1414(5) 0.8348(5) 0.017(2) Uani 1 1 d . U . . .
C8 C 0.9035(8) -0.0479(5) 0.7392(5) 0.019(2) Uani 1 1 d . U . . .
H8 H 0.927134 -0.205885 0.773658 0.022 Uiso 1 1 calc R U . . .
C9 C 0.8513(8) -0.0027(5) 0.5945(5) 0.018(2) Uani 1 1 d . U . . .
H9 H 0.839228 -0.127670 0.529061 0.021 Uiso 1 1 calc R U . . .
C10 C 0.8174(8) 0.2325(5) 0.5489(6) 0.019(2) Uani 1 1 d . U . . .
H10 H 0.781500 0.266577 0.450680 0.023 Uiso 1 1 calc R U . . .
C11 C 0.8347(8) 0.4189(5) 0.6436(5) 0.019(2) Uani 1 1 d . U . . .
H11 H 0.811764 0.576866 0.608793 0.023 Uiso 1 1 calc R U . . .
C12 C 0.8854(8) 0.3762(5) 0.7887(5) 0.020(2) Uani 1 1 d . U . . .
H12 H 0.895022 0.501150 0.853357 0.024 Uiso 1 1 calc R U . . .

loop_
_atom_site_aniso_label
_atom_site_aniso_U_11
_atom_site_aniso_U_22
_atom_site_aniso_U_33
_atom_site_aniso_U_23
_atom_site_aniso_U_13
_atom_site_aniso_U_12
N1 0.019(6) 0.0133(13) 0.014(3) 0.0007(9) 0.004(4) 0.0032(14)
C1 0.026(6) 0.0120(11) 0.015(3) -0.0001(11) 0.007(4) 0.0000(15)
C2 0.017(6) 0.0128(12) 0.013(3) 0.0004(10) 0.003(4) 0.0011(15)
C3 0.024(6) 0.0122(12) 0.014(3) 0.0000(11) 0.005(4) 0.0008(16)
C4 0.023(6) 0.0138(13) 0.015(3) 0.0007(11) 0.006(4) 0.0019(16)
C5 0.020(6) 0.0135(13) 0.013(3) 0.0009(11) 0.002(4) 0.0001(16)
C6 0.021(6) 0.0124(12) 0.015(3) 0.0007(11) 0.004(4) 0.0013(16)
N2 0.024(6) 0.0136(13) 0.016(3) 0.0030(9) 0.006(4) 0.0025(14)
C7 0.019(6) 0.0138(13) 0.016(3) 0.0024(11) 0.006(4) 0.0009(16)
C8 0.023(6) 0.0135(12) 0.017(3) 0.0023(11) 0.007(4) 0.0012(17)
C9 0.019(6) 0.0147(13) 0.016(3) 0.0005(11) 0.004(4) 0.0006(17)
C10 0.023(6) 0.0150(13) 0.018(3) 0.0002(11) 0.007(4) 0.0009(17)
C11 0.026(6) 0.0127(12) 0.016(3) 0.0017(11) 0.006(4) 0.0025(16)
C12 0.027(7) 0.0128(13) 0.016(3) 0.0013(11) 0.007(4) 0.0020(16)

loop_
_atom_type_symbol
_atom_type_description
_atom_type_scat_dispersion_real
_atom_type_scat_dispersion_imag
_atom_type_scat_source
N N 0.0000 0.0000 'International Tables Vol C Tables 4.2.6.8 and 6.1.1.4'
C C 0.0006 0.0010 'International Tables Vol C Tables 4.2.6.8 and 6.1.1.4'
H H -0.0001 0.0005 'International Tables Vol C Tables 4.2.6.8 and 6.1.1.4'

loop_
_geom_angle_atom_site_label_1
_geom_angle_atom_site_label_2
_geom_angle_atom_site_label_3
_geom_angle
_geom_angle_site_symmetry_1
_geom_angle_site_symmetry_3
_geom_angle_publ_flag
N1 N1 C1 112.6(4) 3_656 . ?
C2 C1 C6 122.0(3) . . ?
C2 C1 N1 117.0(3) . . ?
C6 C1 N1 120.5(4) . . ?
C1 C2 C3 117.4(3) . . ?
C1 C2 H2 121.3 . . ?
C3 C2 H2 121.3 . . ?
C4 C3 C2 120.3(3) . . ?
C4 C3 H3 119.8 . . ?
C2 C3 H3 119.8 . . ?
C3 C4 C5 122.0(3) . . ?
C3 C4 H4 119.0 . . ?
C5 C4 H4 119.0 . . ?
C6 C5 C4 118.3(3) . . ?
C6 C5 H5 120.8 . . ?
C4 C5 H5 120.8 . . ?
C5 C6 C1 119.7(3) . . ?
C5 C6 H6 120.1 . . ?
C1 C6 H6 120.1 . . ?
N2 N2 C7 111.9(5) 3_757 . ?
C12 C7 N2 115.6(3) . . ?
C12 C7 C8 122.0(4) . . ?
N2 C7 C8 121.8(4) . . ?
C9 C8 C7 120.1(3) . . ?
C9 C8 H8 120.0 . . ?
C7 C8 H8 120.0 . . ?
C8 C9 C10 117.9(3) . . ?
C8 C9 H9 121.1 . . ?
C10 C9 H9 121.1 . . ?
C9 C10 C11 121.9(4) . . ?
C9 C10 H10 119.1 . . ?
C11 C10 H10 119.1 . . ?
C12 C11 C10 121.0(3) . . ?
C12 C11 H11 119.5 . . ?
C10 C11 H11 119.5 . . ?
C11 C12 C7 117.2(3) . . ?
C11 C12 H12 121.4 . . ?
C7 C12 H12 121.4 . . ?

loop_
_geom_bond_atom_site_label_1
_geom_bond_atom_site_label_2
_geom_bond_distance
_geom_bond_site_symmetry_2
_geom_bond_publ_flag
N1 N1 1.262(5) 3_656 ?
N1 C1 1.386(6) . ?
C1 C2 1.375(5) . ?
C1 C6 1.383(4) . ?
C2 C3 1.378(5) . ?
C2 H2 0.9300 . ?
C3 C4 1.363(4) . ?
C3 H3 0.9300 . ?
C4 C5 1.373(5) . ?
C4 H4 0.9300 . ?
C5 C6 1.360(5) . ?
C5 H5 0.9300 . ?
C6 H6 0.9300 . ?
N2 N2 1.270(5) 3_757 ?
N2 C7 1.381(7) . ?
C7 C12 1.371(5) . ?
C7 C8 1.385(5) . ?
C8 C9 1.366(6) . ?
C8 H8 0.9300 . ?
C9 C10 1.369(5) . ?
C9 H9 0.9300 . ?
C10 C11 1.369(5) . ?
C10 H10 0.9300 . ?
C11 C12 1.368(6) . ?
C11 H11 0.9300 . ?
C12 H12 0.9300 . ?

loop_
_geom_torsion_atom_site_label_1
_geom_torsion_atom_site_label_2
_geom_torsion_atom_site_label_3
_geom_torsion_atom_site_label_4
_geom_torsion
_geom_torsion_site_symmetry_1
_geom_torsion_site_symmetry_2
_geom_torsion_site_symmetry_3
_geom_torsion_site_symmetry_4
_geom_torsion_publ_flag
N1 N1 C1 C2 -171.2(8) 3_656 . . . ?
N1 N1 C1 C6 17.1(11) 3_656 . . . ?
C6 C1 C2 C3 0.7(12) . . . . ?
N1 C1 C2 C3 -170.7(7) . . . . ?
C1 C2 C3 C4 1.2(12) . . . . ?
C2 C3 C4 C5 -0.2(12) . . . . ?
C3 C4 C5 C6 -2.7(11) . . . . ?
C4 C5 C6 C1 4.5(11) . . . . ?
C2 C1 C6 C5 -3.6(12) . . . . ?
N1 C1 C6 C5 167.5(7) . . . . ?
N2 N2 C7 C12 171.9(7) 3_757 . . . ?
N2 N2 C7 C8 -16.5(10) 3_757 . . . ?
C12 C7 C8 C9 1.4(12) . . . . ?
N2 C7 C8 C9 -169.5(7) . . . . ?
C7 C8 C9 C10 -0.4(11) . . . . ?
C8 C9 C10 C11 0.2(11) . . . . ?
C9 C10 C11 C12 -1.0(11) . . . . ?
C10 C11 C12 C7 2.0(11) . . . . ?
N2 C7 C12 C11 169.3(7) . . . . ?
C8 C7 C12 C11 -2.2(12) . . . . ?
